data_4511733
loop_
_publ_author_name
'Kundu, Tanaya'
'Jana, Ajay Kumar'
'Natarajan, Srinivasan'

_publ_section_title
;
 Stepwise Crystallization: Illustrative Examples of the Use of
 Metalloligands [Cu6(mna)6]6--and [Ag6(Hmna)2(mna)4]4--(H2mna= 2-Mercapto
 Nicotinic Acid) in the Formation of Heterometallic Two- and
 Three-Dimensional Assemblies withbrucite,pcu, andsqlTopologies
;
_journal_issue 9
_journal_name_full 'Crystal Growth &amp; Design'
_journal_page_first 4531
_journal_paper_doi 10.1021/cg500632d
_journal_volume 14
_journal_year 2014
_chemical_formula_moiety 'C36 H18 Cu6 N6 O12 S6'
_chemical_formula_sum 'C36 H18 Cu6 N6 O12 S6'
_chemical_formula_weight 1300.16
_chemical_name_systematic
;
 ?
;
_space_group_IT_number 2
_symmetry_cell_setting triclinic
_symmetry_space_group_name_Hall '-P 1'
_symmetry_space_group_name_H-M 'P -1'
_atom_sites_solution_hydrogens geom
_atom_sites_solution_primary direct
_atom_sites_solution_secondary difmap
_audit_creation_method SHELXL-97
_cell_angle_alpha 90.070(6)
_cell_angle_beta 113.174(5)
_cell_angle_gamma 119.983(6)
_cell_formula_units_Z 1
_cell_length_a 12.3691(5)
_cell_length_b 12.3715(9)
_cell_length_c 15.6775(11)
_cell_measurement_reflns_used 7258
_cell_measurement_temperature 120(2)
_cell_measurement_theta_max 25.99
_cell_measurement_theta_min 2.72
_cell_volume 1850.4(3)
_computing_cell_refinement 'CrysAlisPro CCD (Oxford Diffraction, 2009)'
_computing_data_collection 'CrysAlisPro CCD (Oxford Diffraction, 2009)'
_computing_data_reduction 'CrysAlisPro RED (Oxford Diffraction, 2009)'
_computing_molecular_graphics 'Ortep-3 (Farrugia, 1997) and CAMERON (Watkin et al., 1993)'
_computing_publication_material 'WinGX (Farrugia, 1999)'
_computing_structure_refinement 'SHELXL-97 (Sheldrick, 1997)'
_computing_structure_solution 'SHELXL-97 (Sheldrick, 1997)'
_diffrn_ambient_temperature 120(2)
_diffrn_measured_fraction_theta_full 0.999
_diffrn_measured_fraction_theta_max 0.999
_diffrn_measurement_device_type 'Oxford Xcalibur,Eos(Nova) CCD detector'
_diffrn_measurement_method 'f\w scans'
_diffrn_radiation_monochromator graphite
_diffrn_radiation_source 'Enhance (Mo) X-ray Source'
_diffrn_radiation_type MoK\a
_diffrn_radiation_wavelength 0.71073
_diffrn_reflns_av_R_equivalents 0.0289
_diffrn_reflns_av_sigmaI/netI 0.0594
_diffrn_reflns_limit_h_max 15
_diffrn_reflns_limit_h_min -14
_diffrn_reflns_limit_k_max 15
_diffrn_reflns_limit_k_min -14
_diffrn_reflns_limit_l_max 19
_diffrn_reflns_limit_l_min -17
_diffrn_reflns_number 13103
_diffrn_reflns_theta_full 25.99
_diffrn_reflns_theta_max 25.99
_diffrn_reflns_theta_min 2.72
_exptl_absorpt_coefficient_mu 1.903
_exptl_absorpt_correction_T_max 0.827
_exptl_absorpt_correction_T_min 0.717
_exptl_absorpt_correction_type multi-scan
_exptl_absorpt_process_details 'CrysAlis RED (Oxford Diffraction,2009)'
_exptl_crystal_colour 'Orange Yellow'
_exptl_crystal_density_diffrn 1.167
_exptl_crystal_density_method 'not measured'
_exptl_crystal_description block
_exptl_crystal_F_000 642
_exptl_crystal_size_max 0.2
_exptl_crystal_size_mid 0.15
_exptl_crystal_size_min 0.1
_platon_squeeze_details
;
;
_refine_diff_density_max 0.537
_refine_diff_density_min -0.351
_refine_diff_density_rms 0.085
_refine_ls_extinction_method none
_refine_ls_goodness_of_fit_ref 0.976
_refine_ls_hydrogen_treatment mixed
_refine_ls_matrix_type full
_refine_ls_number_parameters 298
_refine_ls_number_reflns 7258
_refine_ls_number_restraints 0
_refine_ls_restrained_S_all 0.976
_refine_ls_R_factor_all 0.1019
_refine_ls_R_factor_gt 0.0668
_refine_ls_shift/su_max 0.000
_refine_ls_shift/su_mean 0.000
_refine_ls_structure_factor_coef Fsqd
_refine_ls_weighting_details 'calc w=1/[\s^2^(Fo^2^)+(0.1106P)^2^+0.0000P] where P=(Fo^2^+2Fc^2^)/3'
_refine_ls_weighting_scheme calc
_refine_ls_wR_factor_gt 0.1901
_refine_ls_wR_factor_ref 0.2189
_reflns_number_gt 3869
_reflns_number_total 7258
_reflns_threshold_expression >2sigma(I)
_cod_data_source_file cg500632d_si_002.cif
_cod_data_source_block Cu6Hmna6
_cod_depositor_comments
;
The following automatic conversions were performed:

'_symmetry_cell_setting' value 'Triclinic' changed to 'triclinic'
according to
/usr/data/users/saulius/crontab/automatic-downloads/rss-feeds/ACS/lib/dictionaries/cif_core.dic
dictionary named 'cif_core.dic' version 2.4.2 from 2011-04-26.

Automatic conversion script
Id: cif_fix_values 2281 2013-09-26 08:29:07Z andrius 

 Adding full bibliography for 4511733--4511736.cif.
;
_cod_original_cell_volume 1850.4(2)
_cod_original_sg_symbol_H-M P-1
_cod_database_code 4511733

loop_
_symmetry_equiv_pos_as_xyz
'x, y, z'
'-x, -y, -z'

loop_
_atom_site_label
_atom_site_type_symbol
_atom_site_fract_x
_atom_site_fract_y
_atom_site_fract_z
_atom_site_U_iso_or_equiv
_atom_site_adp_type
_atom_site_occupancy
_atom_site_symmetry_multiplicity
_atom_site_calc_flag
_atom_site_refinement_flags
Cu1 Cu 0.51060(7) 0.86665(8) 0.57728(5) 0.0868(3) Uani 1 1 d .
Cu2 Cu 0.56629(8) 0.93304(7) 0.42249(5) 0.0864(3) Uani 1 1 d .
Cu3 Cu 0.71074(8) 1.14388(8) 0.57726(5) 0.0873(3) Uani 1 1 d .
S1 S 0.35183(16) 0.75259(16) 0.35442(11) 0.0860(4) Uani 1 1 d .
S2 S 0.74461(16) 0.99794(17) 0.64535(11) 0.0865(5) Uani 1 1 d .
S3 S 0.60133(16) 1.09915(17) 0.35434(11) 0.0863(4) Uani 1 1 d .
O1 O 0.3088(7) 0.4686(8) 0.2351(5) 0.184(3) Uani 1 1 d .
O2 O 0.1165(6) 0.4403(8) 0.2253(5) 0.186(3) Uani 1 1 d .
O3 O 0.9517(7) 0.8917(7) 0.7760(5) 0.175(3) Uani 1 1 d .
O4 O 1.1060(8) 1.0746(8) 0.7642(5) 0.175(3) Uani 1 1 d .
O5 O 0.7823(9) 1.1734(7) 0.2240(5) 0.173(3) Uani 1 1 d .
O6 O 0.7641(9) 1.3393(9) 0.2340(5) 0.182(3) Uani 1 1 d .
N1 N 0.4245(5) 0.6795(5) 0.5170(4) 0.0864(14) Uani 1 1 d .
N2 N 0.7258(5) 0.9063(5) 0.4814(4) 0.0879(14) Uani 1 1 d .
N3 N 0.8360(5) 1.2427(5) 0.5167(4) 0.0897(14) Uani 1 1 d .
C1 C 0.3621(5) 0.6422(6) 0.4229(4) 0.0724(14) Uani 1 1 d .
C2 C 0.3051(6) 0.5129(6) 0.3777(6) 0.094(2) Uani 1 1 d .
C3 C 0.3113(8) 0.4273(8) 0.4338(9) 0.120(3) Uani 1 1 d .
H3 H 0.2729 0.3420 0.4058 0.144 Uiso 1 1 calc R
C4 C 0.3735(8) 0.4702(10) 0.5285(9) 0.126(3) Uani 1 1 d .
H4 H 0.3797 0.4150 0.5677 0.151 Uiso 1 1 calc R
C5 C 0.4283(6) 0.5959(8) 0.5683(6) 0.102(2) Uani 1 1 d .
H5 H 0.4702 0.6236 0.6346 0.123 Uiso 1 1 calc R
C6 C 0.2408(8) 0.4723(7) 0.2767(9) 0.134(3) Uani 1 1 d .
C7 C 0.7975(6) 0.9391(5) 0.5754(5) 0.0763(14) Uani 1 1 d .
C8 C 0.9135(7) 0.9267(6) 0.6214(6) 0.093(2) Uani 1 1 d .
C9 C 0.9509(9) 0.8780(8) 0.5682(8) 0.119(3) Uani 1 1 d .
H9 H 1.0264 0.8686 0.5971 0.143 Uiso 1 1 calc R
C10 C 0.8736(12) 0.8435(8) 0.4706(10) 0.140(3) Uani 1 1 d .
H10 H 0.8971 0.8105 0.4324 0.168 Uiso 1 1 calc R
C11 C 0.7619(9) 0.8568(6) 0.4286(6) 0.109(2) Uani 1 1 d .
H11 H 0.7099 0.8312 0.3622 0.131 Uiso 1 1 calc R
C12 C 0.9937(9) 0.9674(10) 0.7262(8) 0.127(3) Uani 1 1 d .
C13 C 0.7813(6) 1.2214(5) 0.4237(5) 0.0744(15) Uani 1 1 d .
C14 C 0.8642(8) 1.2924(7) 0.3765(6) 0.096(2) Uani 1 1 d .
C15 C 1.0045(10) 1.3841(8) 0.4314(9) 0.120(3) Uani 1 1 d .
H15 H 1.0606 1.4320 0.4030 0.145 Uiso 1 1 calc R
C16 C 1.0593(9) 1.4031(9) 0.5284(9) 0.127(3) Uani 1 1 d .
H16 H 1.1541 1.4634 0.5674 0.153 Uiso 1 1 calc R
C17 C 0.9727(8) 1.3319(7) 0.5677(6) 0.108(2) Uani 1 1 d .
H17 H 1.0115 1.3468 0.6340 0.130 Uiso 1 1 calc R
C18 C 0.8034(11) 1.2688(8) 0.2768(9) 0.131(3) Uani 1 1 d .

loop_
_atom_site_aniso_label
_atom_site_aniso_U_11
_atom_site_aniso_U_22
_atom_site_aniso_U_33
_atom_site_aniso_U_23
_atom_site_aniso_U_13
_atom_site_aniso_U_12
Cu1 0.0841(5) 0.1040(6) 0.0760(5) 0.0284(4) 0.0368(4) 0.0533(5)
Cu2 0.0993(5) 0.0764(5) 0.0749(5) 0.0177(4) 0.0403(4) 0.0417(4)
Cu3 0.0934(5) 0.0884(6) 0.0767(5) 0.0127(4) 0.0262(4) 0.0566(5)
S1 0.0909(10) 0.0795(11) 0.0787(9) 0.0105(8) 0.0318(8) 0.0455(8)
S2 0.0857(9) 0.0962(12) 0.0790(9) 0.0255(8) 0.0312(8) 0.0551(9)
S3 0.0962(10) 0.0911(12) 0.0817(9) 0.0291(8) 0.0477(8) 0.0523(9)
O1 0.133(5) 0.227(9) 0.134(5) -0.030(5) 0.034(4) 0.080(5)
O2 0.097(4) 0.201(7) 0.174(6) -0.055(5) 0.009(4) 0.064(4)
O3 0.155(5) 0.174(7) 0.163(6) 0.108(5) 0.062(4) 0.077(5)
O4 0.154(5) 0.165(7) 0.132(5) 0.054(5) 0.036(4) 0.061(5)
O5 0.286(8) 0.159(6) 0.157(5) 0.050(5) 0.145(6) 0.143(6)
O6 0.288(9) 0.202(8) 0.141(5) 0.070(5) 0.115(6) 0.174(8)
N1 0.073(3) 0.084(4) 0.106(4) 0.034(3) 0.047(3) 0.041(3)
N2 0.106(4) 0.061(3) 0.102(4) 0.031(3) 0.056(3) 0.043(3)
N3 0.086(3) 0.092(4) 0.103(4) 0.019(3) 0.037(3) 0.061(3)
C1 0.050(3) 0.078(4) 0.087(4) 0.018(3) 0.032(3) 0.034(3)
C2 0.046(3) 0.070(4) 0.140(6) -0.005(4) 0.035(4) 0.020(3)
C3 0.080(5) 0.071(5) 0.212(10) 0.050(7) 0.078(6) 0.034(4)
C4 0.084(5) 0.113(8) 0.188(9) 0.078(7) 0.076(6) 0.048(5)
C5 0.070(4) 0.104(6) 0.134(6) 0.058(5) 0.055(4) 0.042(4)
C6 0.067(5) 0.080(5) 0.202(10) -0.025(6) 0.029(6) 0.031(4)
C7 0.078(3) 0.050(3) 0.099(4) 0.031(3) 0.044(3) 0.030(3)
C8 0.088(4) 0.072(4) 0.131(6) 0.064(4) 0.050(4) 0.050(4)
C9 0.123(6) 0.094(6) 0.200(9) 0.081(7) 0.094(7) 0.082(5)
C10 0.192(9) 0.084(6) 0.239(12) 0.086(7) 0.151(9) 0.097(7)
C11 0.163(7) 0.065(4) 0.132(6) 0.040(4) 0.096(6) 0.062(5)
C12 0.091(5) 0.131(7) 0.200(10) 0.103(7) 0.076(6) 0.080(5)
C13 0.093(4) 0.062(3) 0.104(4) 0.026(3) 0.055(4) 0.059(3)
C14 0.132(6) 0.089(5) 0.148(6) 0.050(5) 0.104(5) 0.081(5)
C15 0.119(7) 0.094(6) 0.213(10) 0.045(7) 0.118(7) 0.068(5)
C16 0.100(5) 0.107(6) 0.203(10) 0.018(7) 0.077(7) 0.069(5)
C17 0.095(5) 0.102(6) 0.142(6) 0.007(5) 0.040(5) 0.073(5)
C18 0.188(8) 0.096(6) 0.198(10) 0.061(7) 0.160(8) 0.082(6)

loop_
_atom_type_symbol
_atom_type_description
_atom_type_scat_dispersion_real
_atom_type_scat_dispersion_imag
_atom_type_scat_source
Cu Cu 0.3201 1.2651 'International Tables Vol C Tables 4.2.6.8 and 6.1.1.4'
S S 0.1246 0.1234 'International Tables Vol C Tables 4.2.6.8 and 6.1.1.4'
O O 0.0106 0.0060 'International Tables Vol C Tables 4.2.6.8 and 6.1.1.4'
N N 0.0061 0.0033 'International Tables Vol C Tables 4.2.6.8 and 6.1.1.4'
C C 0.0033 0.0016 'International Tables Vol C Tables 4.2.6.8 and 6.1.1.4'
H H 0.0000 0.0000 'International Tables Vol C Tables 4.2.6.8 and 6.1.1.4'

loop_
_geom_angle_atom_site_label_1
_geom_angle_atom_site_label_2
_geom_angle_atom_site_label_3
_geom_angle
_geom_angle_site_symmetry_1
_geom_angle_site_symmetry_3
N1 Cu1 S3 115.52(14) . 2_676
N1 Cu1 S2 117.62(13) . .
S3 Cu1 S2 117.42(7) 2_676 .
N1 Cu1 Cu2 88.74(15) . .
S3 Cu1 Cu2 134.80(5) 2_676 .
S2 Cu1 Cu2 76.41(5) . .
N1 Cu1 Cu3 87.69(14) . 2_676
S3 Cu1 Cu3 76.45(5) 2_676 2_676
S2 Cu1 Cu3 134.61(6) . 2_676
Cu2 Cu1 Cu3 66.58(3) . 2_676
N2 Cu2 S1 115.19(15) . .
N2 Cu2 S3 117.60(14) . .
S1 Cu2 S3 117.57(7) . .
N2 Cu2 Cu1 87.78(15) . .
S1 Cu2 Cu1 76.45(5) . .
S3 Cu2 Cu1 134.69(5) . .
N2 Cu2 Cu3 89.08(16) . .
S1 Cu2 Cu3 134.86(5) . .
S3 Cu2 Cu3 76.36(5) . .
Cu1 Cu2 Cu3 66.63(3) . .
N3 Cu3 S2 115.36(14) . .
N3 Cu3 S1 117.86(15) . 2_676
S2 Cu3 S1 117.50(7) . 2_676
N3 Cu3 Cu2 87.23(16) . .
S2 Cu3 Cu2 76.52(5) . .
S1 Cu3 Cu2 134.66(5) 2_676 .
N3 Cu3 Cu1 88.66(15) . 2_676
S2 Cu3 Cu1 134.83(6) . 2_676
S1 Cu3 Cu1 76.34(5) 2_676 2_676
Cu2 Cu3 Cu1 66.59(3) . 2_676
C1 S1 Cu2 105.79(19) . .
C1 S1 Cu3 105.14(19) . 2_676
Cu2 S1 Cu3 86.38(6) . 2_676
C7 S2 Cu3 105.49(19) . .
C7 S2 Cu1 105.0(2) . .
Cu3 S2 Cu1 86.57(6) . .
C13 S3 Cu1 105.34(19) . 2_676
C13 S3 Cu2 105.23(19) . .
Cu1 S3 Cu2 86.43(6) 2_676 .
C1 N1 C5 119.8(6) . .
C1 N1 Cu1 117.5(4) . .
C5 N1 Cu1 122.7(5) . .
C7 N2 C11 119.0(6) . .
C7 N2 Cu2 118.2(4) . .
C11 N2 Cu2 122.8(5) . .
C13 N3 C17 118.1(7) . .
C13 N3 Cu3 118.9(4) . .
C17 N3 Cu3 123.0(6) . .
N1 C1 C2 119.4(6) . .
N1 C1 S1 119.8(5) . .
C2 C1 S1 120.8(5) . .
C3 C2 C6 120.7(8) . .
C3 C2 C1 119.3(8) . .
C6 C2 C1 120.0(7) . .
C4 C3 C2 118.5(9) . .
C3 C4 C5 119.8(9) . .
N1 C5 C4 123.2(8) . .
O2 C6 O1 117.9(11) . .
O2 C6 C2 122.0(9) . .
O1 C6 C2 120.1(7) . .
N2 C7 C8 121.2(6) . .
N2 C7 S2 118.9(4) . .
C8 C7 S2 120.0(5) . .
C9 C8 C7 119.9(7) . .
C9 C8 C12 120.2(7) . .
C7 C8 C12 119.9(7) . .
C8 C9 C10 117.6(7) . .
C9 C10 C11 120.9(9) . .
N2 C11 C10 121.4(8) . .
O4 C12 O3 121.1(11) . .
O4 C12 C8 118.9(8) . .
O3 C12 C8 119.9(9) . .
N3 C13 C14 121.5(6) . .
N3 C13 S3 118.9(5) . .
C14 C13 S3 119.6(6) . .
C15 C14 C18 120.7(8) . .
C15 C14 C13 118.7(8) . .
C18 C14 C13 120.6(8) . .
C16 C15 C14 118.5(8) . .
C15 C16 C17 119.0(9) . .
N3 C17 C16 124.2(8) . .
O6 C18 O5 117.2(11) . .
O6 C18 C14 121.2(8) . .
O5 C18 C14 121.6(9) . .

loop_
_geom_bond_atom_site_label_1
_geom_bond_atom_site_label_2
_geom_bond_distance
_geom_bond_site_symmetry_2
Cu1 N1 2.031(6) .
Cu1 S3 2.2355(16) 2_676
Cu1 S2 2.2408(17) .
Cu1 Cu2 2.7917(10) .
Cu1 Cu3 2.7937(10) 2_676
Cu2 N2 2.019(5) .
Cu2 S1 2.2375(18) .
Cu2 S3 2.2433(18) .
Cu2 Cu3 2.7925(11) .
Cu3 N3 2.016(6) .
Cu3 S2 2.2324(17) .
Cu3 S1 2.2420(17) 2_676
Cu3 Cu1 2.7937(10) 2_676
S1 C1 1.762(6) .
S1 Cu3 2.2420(17) 2_676
S2 C7 1.788(6) .
S3 C13 1.776(6) .
S3 Cu1 2.2355(16) 2_676
O1 C6 1.267(10) .
O2 C6 1.259(9) .
O3 C12 1.262(9) .
O4 C12 1.244(10) .
O5 C18 1.291(10) .
O6 C18 1.271(10) .
N1 C1 1.316(7) .
N1 C5 1.318(8) .
N2 C7 1.317(7) .
N2 C11 1.350(8) .
N3 C13 1.302(7) .
N3 C17 1.336(9) .
C1 C2 1.427(8) .
C2 C3 1.390(11) .
C2 C6 1.413(12) .
C3 C4 1.331(12) .
C4 C5 1.370(12) .
C7 C8 1.417(8) .
C8 C9 1.362(11) .
C8 C12 1.467(12) .
C9 C10 1.369(13) .
C10 C11 1.371(11) .
C13 C14 1.439(8) .
C14 C15 1.376(11) .
C14 C18 1.396(12) .
C15 C16 1.362(12) .
C16 C17 1.371(11) .

loop_
_platon_squeeze_void_nr
_platon_squeeze_void_average_x
_platon_squeeze_void_average_y
_platon_squeeze_void_average_z
_platon_squeeze_void_volume
_platon_squeeze_void_count_electrons
_platon_squeeze_void_content
1 -0.030 -0.021 0.000 877 130 ' '
2 0.500 0.000 0.500 6 1 ' '
